data_1549405
loop_
_publ_author_name
'Wen, Xin'
'Wang, Yong'
'Zhang, X. Peter'

_publ_section_title
;
 Enantioselective radical process for synthesis of chiral indolines by
 metalloradical alkylation of diverse C(sp<sup>3</sup>)-H bonds.
;
_journal_issue 22
_journal_name_full 'Chemical science'
_journal_page_first 5082
_journal_page_last 5086
_journal_paper_doi 10.1039/c8sc01476k
_journal_volume 9
_journal_year 2018
_chemical_absolute_configuration ad
_chemical_formula_moiety 'C17 H17 N O3'
_chemical_formula_sum 'C17 H17 N O3'
_chemical_formula_weight 283.31
_space_group_crystal_system monoclinic
_space_group_IT_number 4
_space_group_name_Hall 'P 2yb'
_space_group_name_H-M_alt 'P 1 21 1'
_symmetry_space_group_name_Hall 'P 2yb'
_symmetry_space_group_name_H-M 'P 1 21 1'
_atom_sites_solution_hydrogens geom
_atom_sites_solution_primary dual
_atom_sites_solution_secondary difmap
_audit_creation_method SHELXL-2014/7
_audit_update_record
;
2018-03-30 deposited with the CCDC.
2018-05-14 downloaded from the CCDC.
;
_cell_angle_alpha 90
_cell_angle_beta 107.7792(11)
_cell_angle_gamma 90
_cell_formula_units_Z 2
_cell_length_a 7.7310(3)
_cell_length_b 8.2071(3)
_cell_length_c 11.5044(4)
_cell_measurement_reflns_used 7030
_cell_measurement_temperature 100(2)
_cell_measurement_theta_max 66.67
_cell_measurement_theta_min 4.04
_cell_volume 695.08(4)
_computing_cell_refinement 'SAINT (Bruker, 2014)'
_computing_data_collection 'APEX2 (Bruker, 2014)'
_computing_data_reduction 'SAINT (Bruker, 2014)'
_computing_molecular_graphics 'Bruker SHELXTL'
_computing_publication_material 'Bruker SHELXTL'
_computing_structure_refinement 'SHELXL-2014 (Sheldrick, 2014)'
_computing_structure_solution 'SHELXL-2014 (Sheldrick, 2014)'
_diffrn_ambient_temperature 100(2)
_diffrn_measured_fraction_theta_full 0.998
_diffrn_measured_fraction_theta_max 0.998
_diffrn_measurement_device_type 'Bruker Kappa DUO CCD diffractometer'
_diffrn_measurement_method '\f and \w scans'
_diffrn_radiation_monochromator mirrors
_diffrn_radiation_type CuK\a
_diffrn_radiation_wavelength 1.54178
_diffrn_reflns_av_R_equivalents 0.0217
_diffrn_reflns_av_unetI/netI 0.0208
_diffrn_reflns_Laue_measured_fraction_full 0.998
_diffrn_reflns_Laue_measured_fraction_max 0.998
_diffrn_reflns_limit_h_max 9
_diffrn_reflns_limit_h_min -9
_diffrn_reflns_limit_k_max 9
_diffrn_reflns_limit_k_min -9
_diffrn_reflns_limit_l_max 13
_diffrn_reflns_limit_l_min -13
_diffrn_reflns_number 7197
_diffrn_reflns_point_group_measured_fraction_full 0.996
_diffrn_reflns_point_group_measured_fraction_max 0.995
_diffrn_reflns_theta_full 66.667
_diffrn_reflns_theta_max 66.667
_diffrn_reflns_theta_min 4.035
_diffrn_source 'microfocus sealed tube'
_diffrn_source_type 'Incoatec I\uS'
_exptl_absorpt_coefficient_mu 0.755
_exptl_absorpt_correction_T_max 0.7528
_exptl_absorpt_correction_T_min 0.6258
_exptl_absorpt_correction_type multi-scan
_exptl_absorpt_process_details
;
Sheldrick, G.M. (2013). SADABS. Bruker AXS Inc. Madison, WI USA.
;
_exptl_crystal_colour colorless
_exptl_crystal_density_diffrn 1.354
_exptl_crystal_density_meas ?
_exptl_crystal_density_method none
_exptl_crystal_description block
_exptl_crystal_F_000 300
_exptl_crystal_size_max 0.580
_exptl_crystal_size_mid 0.260
_exptl_crystal_size_min 0.120
_refine_diff_density_max 0.149
_refine_diff_density_min -0.152
_refine_diff_density_rms 0.035
_refine_ls_abs_structure_details
;
 Flack x determined using 1120 quotients [(I+)-(I-)]/[(I+)+(I-)]
 (Parsons, Flack and Wagner, Acta Cryst. B69 (2013) 249-259).
;
_refine_ls_abs_structure_Flack 0.15(7)
_refine_ls_extinction_method none
_refine_ls_goodness_of_fit_ref 1.053
_refine_ls_hydrogen_treatment constr
_refine_ls_matrix_type full
_refine_ls_number_parameters 192
_refine_ls_number_reflns 2444
_refine_ls_number_restraints 1
_refine_ls_restrained_S_all 1.052
_refine_ls_R_factor_all 0.0267
_refine_ls_R_factor_gt 0.0266
_refine_ls_shift/su_max 0.000
_refine_ls_shift/su_mean 0.000
_refine_ls_structure_factor_coef Fsqd
_refine_ls_weighting_details 'w=1/[\s^2^(Fo^2^)+(0.0438P)^2^+0.1273P] where P=(Fo^2^+2Fc^2^)/3'
_refine_ls_weighting_scheme calc
_refine_ls_wR_factor_gt 0.0691
_refine_ls_wR_factor_ref 0.0692
_reflns_Friedel_coverage 0.853
_reflns_Friedel_fraction_full 0.993
_reflns_Friedel_fraction_max 0.992
_reflns_number_gt 2431
_reflns_number_total 2444
_reflns_threshold_expression 'I > 2\s(I)'
_cod_data_source_file c8sc01476k2.cif
_cod_data_source_block C17H17NO3
_cod_depositor_comments
;
The following automatic conversions were performed:

'_exptl_crystal_density_meas' value 'not measured' was changed to '?'
- the value is perceived as not measured.

Automatic conversion script
Id: cif_fix_values 4973 2017-02-22 13:04:09Z antanas 

 Adding full bibliography for 1549405--1549408.cif.
;
_cod_database_code 1549405
_shelx_shelxl_version_number 2014/7
_shelx_space_group_comment
;
The symmetry employed for this shelxl refinement is uniquely defined
by the following loop, which should always be used as a source of
symmetry information in preference to the above space-group names.
They are only intended as comments.
;
_shelx_estimated_absorpt_t_min 0.669
_shelx_estimated_absorpt_t_max 0.915

loop_
_space_group_symop_operation_xyz
'x, y, z'
'-x, y+1/2, -z'

loop_
_atom_site_label
_atom_site_type_symbol
_atom_site_fract_x
_atom_site_fract_y
_atom_site_fract_z
_atom_site_U_iso_or_equiv
_atom_site_adp_type
_atom_site_occupancy
_atom_site_site_symmetry_order
_atom_site_calc_flag
_atom_site_refinement_flags_posn
_atom_site_refinement_flags_adp
O1 O 0.14133(16) 0.38128(16) 0.11578(12) 0.0190(3) Uani 1 1 d . .
O2 O 0.28004(16) 0.62262(16) 0.18206(12) 0.0196(3) Uani 1 1 d . .
O3 O 0.81791(18) 0.91739(16) 0.56173(12) 0.0217(3) Uani 1 1 d . .
N1 N 0.45146(19) 0.40439(19) 0.18687(13) 0.0161(3) Uani 1 1 d . .
C1 C 0.1043(3) 0.6976(2) 0.1578(2) 0.0251(4) Uani 1 1 d . .
H1A H 0.0437 0.6550 0.2149 0.038 Uiso 1 1 calc R U
H1B H 0.0306 0.6730 0.0739 0.038 Uiso 1 1 calc R U
H1C H 0.1188 0.8159 0.1681 0.038 Uiso 1 1 calc R U
C2 C 0.2781(2) 0.4618(2) 0.15774(15) 0.0162(4) Uani 1 1 d . .
C3 C 0.5009(2) 0.2465(2) 0.15866(15) 0.0163(4) Uani 1 1 d . .
C4 C 0.3930(2) 0.1096(2) 0.12110(16) 0.0174(4) Uani 1 1 d . .
H4 H 0.2664 0.1126 0.1109 0.021 Uiso 1 1 calc R U
C5 C 0.4768(3) -0.0325(2) 0.09886(16) 0.0203(4) Uani 1 1 d . .
H5 H 0.4060 -0.1282 0.0741 0.024 Uiso 1 1 calc R U
C6 C 0.6618(3) -0.0371(3) 0.11218(16) 0.0216(4) Uani 1 1 d . .
H6 H 0.7158 -0.1349 0.0958 0.026 Uiso 1 1 calc R U
C7 C 0.7676(3) 0.1017(2) 0.14959(17) 0.0210(4) Uani 1 1 d . .
H7 H 0.8939 0.0993 0.1587 0.025 Uiso 1 1 calc R U
C8 C 0.6871(2) 0.2430(2) 0.17331(16) 0.0178(4) Uani 1 1 d . .
C9 C 0.7697(2) 0.4082(2) 0.21047(17) 0.0202(4) Uani 1 1 d . .
H9A H 0.8133 0.4559 0.1455 0.024 Uiso 1 1 calc R U
H9B H 0.8729 0.4010 0.2866 0.024 Uiso 1 1 calc R U
C10 C 0.6141(2) 0.5119(2) 0.23052(16) 0.0172(4) Uani 1 1 d . .
H10 H 0.5960 0.6114 0.1781 0.021 Uiso 1 1 calc R U
C11 C 0.6504(2) 0.5622(2) 0.36265(17) 0.0160(4) Uani 1 1 d . .
C12 C 0.7137(2) 0.7195(2) 0.39729(16) 0.0164(4) Uani 1 1 d . .
H12 H 0.7266 0.7949 0.3378 0.020 Uiso 1 1 calc R U
C13 C 0.7579(2) 0.7656(2) 0.51911(17) 0.0174(4) Uani 1 1 d . .
C14 C 0.7396(2) 0.6554(2) 0.60662(16) 0.0187(4) Uani 1 1 d . .
H14 H 0.7717 0.6864 0.6901 0.022 Uiso 1 1 calc R U
C15 C 0.6743(2) 0.5000(2) 0.57101(17) 0.0198(4) Uani 1 1 d . .
H15 H 0.6599 0.4251 0.6303 0.024 Uiso 1 1 calc R U
C16 C 0.6295(2) 0.4529(2) 0.44929(17) 0.0186(4) Uani 1 1 d . .
H16 H 0.5847 0.3462 0.4256 0.022 Uiso 1 1 calc R U
C17 C 0.8308(3) 1.0361(2) 0.47452(19) 0.0249(4) Uani 1 1 d . .
H17A H 0.7118 1.0500 0.4133 0.037 Uiso 1 1 calc R U
H17B H 0.9192 0.9999 0.4344 0.037 Uiso 1 1 calc R U
H17C H 0.8705 1.1402 0.5158 0.037 Uiso 1 1 calc R U

loop_
_atom_site_aniso_label
_atom_site_aniso_U_11
_atom_site_aniso_U_22
_atom_site_aniso_U_33
_atom_site_aniso_U_23
_atom_site_aniso_U_13
_atom_site_aniso_U_12
O1 0.0161(6) 0.0188(7) 0.0219(6) -0.0025(5) 0.0052(5) -0.0030(5)
O2 0.0163(6) 0.0154(7) 0.0259(7) -0.0009(5) 0.0047(5) 0.0002(5)
O3 0.0251(7) 0.0169(7) 0.0217(6) -0.0047(5) 0.0049(5) -0.0029(5)
N1 0.0148(7) 0.0151(7) 0.0175(7) -0.0022(6) 0.0037(6) -0.0019(6)
C1 0.0194(10) 0.0186(10) 0.0354(11) -0.0034(9) 0.0056(8) 0.0024(8)
C2 0.0185(9) 0.0173(9) 0.0136(8) 0.0000(7) 0.0059(7) -0.0017(7)
C3 0.0204(9) 0.0172(9) 0.0118(8) 0.0020(7) 0.0060(6) 0.0021(7)
C4 0.0203(9) 0.0173(9) 0.0155(8) 0.0011(7) 0.0067(7) -0.0022(7)
C5 0.0297(9) 0.0160(9) 0.0161(8) 0.0006(7) 0.0084(7) -0.0015(8)
C6 0.0304(9) 0.0192(10) 0.0165(8) 0.0016(7) 0.0089(7) 0.0060(8)
C7 0.0211(9) 0.0261(10) 0.0171(9) 0.0006(8) 0.0076(7) 0.0041(8)
C8 0.0183(9) 0.0215(10) 0.0132(8) 0.0001(7) 0.0043(7) -0.0012(7)
C9 0.0178(9) 0.0228(10) 0.0210(9) -0.0051(8) 0.0071(7) -0.0021(7)
C10 0.0145(9) 0.0174(9) 0.0189(9) -0.0002(7) 0.0039(7) -0.0025(7)
C11 0.0109(8) 0.0172(9) 0.0197(9) -0.0010(7) 0.0044(7) 0.0011(6)
C12 0.0132(8) 0.0168(9) 0.0190(8) 0.0026(7) 0.0046(7) 0.0014(7)
C13 0.0121(8) 0.0172(9) 0.0220(9) -0.0023(7) 0.0038(7) 0.0023(7)
C14 0.0164(8) 0.0239(10) 0.0160(8) -0.0022(8) 0.0051(7) 0.0023(7)
C15 0.0180(9) 0.0222(10) 0.0203(9) 0.0040(8) 0.0076(7) 0.0022(7)
C16 0.0163(8) 0.0166(9) 0.0226(9) -0.0009(7) 0.0054(7) -0.0011(7)
C17 0.0258(10) 0.0172(9) 0.0299(10) -0.0018(8) 0.0056(8) -0.0045(8)

loop_
_atom_type_symbol
_atom_type_description
_atom_type_scat_dispersion_real
_atom_type_scat_dispersion_imag
_atom_type_scat_source
C C 0.0181 0.0091 'International Tables Vol C Tables 4.2.6.8 and 6.1.1.4'
H H 0.0000 0.0000 'International Tables Vol C Tables 4.2.6.8 and 6.1.1.4'
N N 0.0311 0.0180 'International Tables Vol C Tables 4.2.6.8 and 6.1.1.4'
O O 0.0492 0.0322 'International Tables Vol C Tables 4.2.6.8 and 6.1.1.4'

loop_
_geom_angle_atom_site_label_1
_geom_angle_atom_site_label_2
_geom_angle_atom_site_label_3
_geom_angle
C2 O2 C1 115.36(14)
C13 O3 C17 117.39(14)
C2 N1 C3 125.04(15)
C2 N1 C10 122.89(15)
C3 N1 C10 111.05(14)
O2 C1 H1A 109.5
O2 C1 H1B 109.5
H1A C1 H1B 109.5
O2 C1 H1C 109.5
H1A C1 H1C 109.5
H1B C1 H1C 109.5
O1 C2 O2 124.64(16)
O1 C2 N1 125.50(17)
O2 C2 N1 109.85(15)
C4 C3 C8 121.39(17)
C4 C3 N1 129.28(16)
C8 C3 N1 109.32(15)
C3 C4 C5 117.71(17)
C3 C4 H4 121.1
C5 C4 H4 121.1
C6 C5 C4 121.45(18)
C6 C5 H5 119.3
C4 C5 H5 119.3
C7 C6 C5 119.92(19)
C7 C6 H6 120.0
C5 C6 H6 120.0
C8 C7 C6 119.38(17)
C8 C7 H7 120.3
C6 C7 H7 120.3
C7 C8 C3 120.15(17)
C7 C8 C9 129.42(16)
C3 C8 C9 110.38(16)
C8 C9 C10 104.85(14)
C8 C9 H9A 110.8
C10 C9 H9A 110.8
C8 C9 H9B 110.8
C10 C9 H9B 110.8
H9A C9 H9B 108.9
N1 C10 C11 112.16(14)
N1 C10 C9 103.80(14)
C11 C10 C9 112.64(14)
N1 C10 H10 109.4
C11 C10 H10 109.4
C9 C10 H10 109.4
C16 C11 C12 120.07(17)
C16 C11 C10 121.21(16)
C12 C11 C10 118.66(16)
C13 C12 C11 119.76(17)
C13 C12 H12 120.1
C11 C12 H12 120.1
O3 C13 C12 124.15(17)
O3 C13 C14 115.53(16)
C12 C13 C14 120.31(17)
C15 C14 C13 119.47(17)
C15 C14 H14 120.3
C13 C14 H14 120.3
C14 C15 C16 120.64(17)
C14 C15 H15 119.7
C16 C15 H15 119.7
C11 C16 C15 119.73(17)
C11 C16 H16 120.1
C15 C16 H16 120.1
O3 C17 H17A 109.5
O3 C17 H17B 109.5
H17A C17 H17B 109.5
O3 C17 H17C 109.5
H17A C17 H17C 109.5
H17B C17 H17C 109.5

loop_
_geom_bond_atom_site_label_1
_geom_bond_atom_site_label_2
_geom_bond_distance
O1 C2 1.215(2)
O2 C2 1.348(2)
O2 C1 1.439(2)
O3 C13 1.367(2)
O3 C17 1.424(3)
N1 C2 1.363(2)
N1 C3 1.417(2)
N1 C10 1.492(2)
C1 H1A 0.9800
C1 H1B 0.9800
C1 H1C 0.9800
C3 C4 1.387(3)
C3 C8 1.397(3)
C4 C5 1.395(3)
C4 H4 0.9500
C5 C6 1.392(3)
C5 H5 0.9500
C6 C7 1.392(3)
C6 H6 0.9500
C7 C8 1.382(3)
C7 H7 0.9500
C8 C9 1.504(3)
C9 C10 1.547(3)
C9 H9A 0.9900
C9 H9B 0.9900
C10 C11 1.516(2)
C10 H10 1.0000
C11 C16 1.387(3)
C11 C12 1.396(3)
C12 C13 1.390(3)
C12 H12 0.9500
C13 C14 1.392(3)
C14 C15 1.386(3)
C14 H14 0.9500
C15 C16 1.391(3)
C15 H15 0.9500
C16 H16 0.9500
C17 H17A 0.9800
C17 H17B 0.9800
C17 H17C 0.9800

loop_
_geom_torsion_atom_site_label_1
_geom_torsion_atom_site_label_2
_geom_torsion_atom_site_label_3
_geom_torsion_atom_site_label_4
_geom_torsion
C1 O2 C2 O1 1.6(2)
C1 O2 C2 N1 -178.63(15)
C3 N1 C2 O1 8.5(3)
C10 N1 C2 O1 175.86(17)
C3 N1 C2 O2 -171.35(15)
C10 N1 C2 O2 -3.9(2)
C2 N1 C3 C4 -14.6(3)
C10 N1 C3 C4 176.70(16)
C2 N1 C3 C8 164.99(16)
C10 N1 C3 C8 -3.69(19)
C8 C3 C4 C5 0.3(3)
N1 C3 C4 C5 179.87(16)
C3 C4 C5 C6 -0.8(3)
C4 C5 C6 C7 0.6(3)
C5 C6 C7 C8 0.1(3)
C6 C7 C8 C3 -0.6(3)
C6 C7 C8 C9 -177.83(17)
C4 C3 C8 C7 0.4(3)
N1 C3 C8 C7 -179.24(16)
C4 C3 C8 C9 178.13(16)
N1 C3 C8 C9 -1.52(19)
C7 C8 C9 C10 -176.76(18)
C3 C8 C9 C10 5.79(19)
C2 N1 C10 C11 76.2(2)
C3 N1 C10 C11 -114.83(16)
C2 N1 C10 C9 -161.93(16)
C3 N1 C10 C9 7.04(18)
C8 C9 C10 N1 -7.46(18)
C8 C9 C10 C11 114.09(16)
N1 C10 C11 C16 39.9(2)
C9 C10 C11 C16 -76.7(2)
N1 C10 C11 C12 -142.93(16)
C9 C10 C11 C12 100.40(19)
C16 C11 C12 C13 0.8(2)
C10 C11 C12 C13 -176.32(15)
C17 O3 C13 C12 1.7(2)
C17 O3 C13 C14 -177.28(16)
C11 C12 C13 O3 -178.84(15)
C11 C12 C13 C14 0.1(3)
O3 C13 C14 C15 178.04(16)
C12 C13 C14 C15 -1.0(3)
C13 C14 C15 C16 0.9(3)
C12 C11 C16 C15 -0.9(3)
C10 C11 C16 C15 176.17(16)
C14 C15 C16 C11 0.0(3)
